data_7056348
loop_
_publ_author_name
'\/Lakomska, Iwona'
'babinska, magdalena'
'Wojtczak, Andrzej'
'Kozakiewicz, Anna'
'Sitkowski, Jerzy'
'Jarzecki, Andrzej A.'

_publ_section_title
;
 Experimental and theoretical investigation of the complexation of
 5-methyl-7-isobutyl-1,2,4-triazolo[1,5-a]pyrimidine by platinum(II) ion
;
_journal_name_full 'New J. Chem.'
_journal_paper_doi 10.1039/C7NJ01112A
_journal_year 2017
_chemical_formula_moiety 'C20 H28 Cl2 N8 Pt'
_chemical_formula_sum 'C20 H28 Cl2 N8 Pt'
_chemical_formula_weight 646.49
_chemical_name_systematic
;
 ?
;
_space_group_crystal_system monoclinic
_space_group_IT_number 14
_space_group_name_Hall '-P 2ybc'
_space_group_name_H-M_alt 'P 1 21/c 1'
_symmetry_space_group_name_Hall '-P 2ybc'
_symmetry_space_group_name_H-M 'P 1 21/c 1'
_atom_sites_solution_hydrogens difmap
_atom_sites_solution_primary patterson
_atom_sites_solution_secondary difmap
_audit_creation_method SHELXL-2014
_audit_update_record
;
2017-01-18 deposited with the CCDC.
2017-06-21 downloaded from the CCDC.
;
_cell_angle_alpha 90
_cell_angle_beta 104.295(4)
_cell_angle_gamma 90
_cell_formula_units_Z 4
_cell_length_a 10.5079(3)
_cell_length_b 12.9149(4)
_cell_length_c 19.0193(7)
_cell_measurement_reflns_used 9305
_cell_measurement_temperature 293(2)
_cell_measurement_theta_max 28.4547
_cell_measurement_theta_min 1.9947
_cell_volume 2501.16(15)
_computing_cell_refinement 'Rigaku OD CrysAlisPro 1.171.38.43'
_computing_data_collection 'Rigaku OD CrysAlisPro 1.171.38.43'
_computing_data_reduction 'Rigaku OD CrysAlisPro 1.171.38.43'
_computing_publication_material 'CIFTAB (Sheldrick, 2014)'
_computing_structure_refinement 'SHELXL-2014 (Sheldrick, 2014)'
_computing_structure_solution 'SHELX-97 (Sheldrick, 1997)'
_diffrn_ambient_temperature 293(2)
_diffrn_detector_area_resol_mean 8.2564
_diffrn_measured_fraction_theta_full 0.999
_diffrn_measured_fraction_theta_max 0.906
_diffrn_measurement_device_type 'Oxford Sapphire CCD'
_diffrn_measurement_method \q/2\q
_diffrn_radiation_type MoK\a
_diffrn_radiation_wavelength 0.71073
_diffrn_reflns_av_R_equivalents 0.0297
_diffrn_reflns_av_unetI/netI 0.0361
_diffrn_reflns_Laue_measured_fraction_full 0.999
_diffrn_reflns_Laue_measured_fraction_max 0.906
_diffrn_reflns_limit_h_max 13
_diffrn_reflns_limit_h_min -13
_diffrn_reflns_limit_k_max 16
_diffrn_reflns_limit_k_min -17
_diffrn_reflns_limit_l_max 24
_diffrn_reflns_limit_l_min -20
_diffrn_reflns_number 17002
_diffrn_reflns_point_group_measured_fraction_full 0.999
_diffrn_reflns_point_group_measured_fraction_max 0.906
_diffrn_reflns_theta_full 25.000
_diffrn_reflns_theta_max 28.482
_diffrn_reflns_theta_min 2.547
_diffrn_source 'fine-focus sealed tube'
_exptl_absorpt_coefficient_mu 5.847
_exptl_absorpt_correction_T_max 0.363
_exptl_absorpt_correction_T_min 0.208
_exptl_absorpt_correction_type analytical
_exptl_absorpt_process_details 'Rigaku OD CrysAlis Pro'
_exptl_crystal_colour yellow
_exptl_crystal_density_diffrn 1.717
_exptl_crystal_description needle
_exptl_crystal_F_000 1264
_exptl_crystal_recrystallization_method 'Re-crystallisation from solvent'
_exptl_crystal_size_max 0.379
_exptl_crystal_size_mid 0.245
_exptl_crystal_size_min 0.212
_refine_diff_density_max 0.672
_refine_diff_density_min -0.592
_refine_diff_density_rms 0.086
_refine_ls_extinction_method none
_refine_ls_goodness_of_fit_ref 0.946
_refine_ls_hydrogen_treatment constr
_refine_ls_matrix_type full
_refine_ls_number_parameters 284
_refine_ls_number_reflns 5728
_refine_ls_number_restraints 0
_refine_ls_restrained_S_all 0.946
_refine_ls_R_factor_all 0.0387
_refine_ls_R_factor_gt 0.0244
_refine_ls_shift/su_max 0.001
_refine_ls_shift/su_mean 0.000
_refine_ls_structure_factor_coef Fsqd
_refine_ls_weighting_details 'w=1/[\s^2^(Fo^2^)+(0.0246P)^2^] where P=(Fo^2^+2Fc^2^)/3'
_refine_ls_weighting_scheme calc
_refine_ls_wR_factor_gt 0.0469
_refine_ls_wR_factor_ref 0.0488
_reflns_Friedel_coverage 0.000
_reflns_number_gt 4408
_reflns_number_total 5728
_reflns_threshold_expression 'I > 2\s(I)'
_cod_data_source_file c7nj01112a1.cif
_cod_data_source_block e999a
_cod_original_cell_volume 2501.15(15)
_cod_database_code 7056348
_shelx_space_group_comment
;
The symmetry employed for this shelxl refinement is uniquely defined
by the following loop, which should always be used as a source of
symmetry information in preference to the above space-group names.
They are only intended as comments.
;
_shelx_estimated_absorpt_t_min 0.215
_shelx_estimated_absorpt_t_max 0.370
_shelxl_version_number 2014-3

loop_
_space_group_symop_operation_xyz
'x, y, z'
'-x, y+1/2, -z+1/2'
'-x, -y, -z'
'x, -y-1/2, z-1/2'

loop_
_atom_site_label
_atom_site_type_symbol
_atom_site_fract_x
_atom_site_fract_y
_atom_site_fract_z
_atom_site_U_iso_or_equiv
_atom_site_adp_type
_atom_site_occupancy
_atom_site_site_symmetry_order
_atom_site_calc_flag
_atom_site_refinement_flags_posn
_atom_site_refinement_flags_adp
Pt1 Pt 0.68366(2) 0.11952(2) 0.22787(2) 0.03252(5) Uani 1 1 d . .
Cl1 Cl 0.83708(8) 0.18144(7) 0.17145(5) 0.0467(2) Uani 1 1 d . .
Cl2 Cl 0.83823(9) 0.09742(8) 0.33474(5) 0.0541(3) Uani 1 1 d . .
N1 N 0.4177(3) 0.1991(2) 0.03134(16) 0.0406(7) Uani 1 1 d . .
C2 C 0.5102(3) 0.2156(2) 0.08996(19) 0.0399(8) Uani 1 1 d . .
H2A H 0.5484 0.2803 0.1012 0.048 Uiso 1 1 calc R U
N3 N 0.5469(2) 0.13234(18) 0.13328(14) 0.0314(6) Uani 1 1 d . .
C3A C 0.4708(3) 0.0550(2) 0.09882(18) 0.0323(7) Uani 1 1 d . .
N4 N 0.4694(3) -0.0438(2) 0.11950(15) 0.0380(7) Uani 1 1 d . .
C5 C 0.3858(3) -0.1040(2) 0.0740(2) 0.0423(8) Uani 1 1 d . .
C51 C 0.3817(4) -0.2155(3) 0.0953(2) 0.0652(12) Uani 1 1 d . .
H51A H 0.3181 -0.2518 0.0587 0.078 Uiso 1 1 calc R U
H51B H 0.4667 -0.2461 0.1002 0.078 Uiso 1 1 calc R U
H51C H 0.3576 -0.2200 0.1408 0.078 Uiso 1 1 calc R U
C6 C 0.3050(3) -0.0665(3) 0.0079(2) 0.0411(8) Uani 1 1 d . .
H6A H 0.2497 -0.1124 -0.0230 0.049 Uiso 1 1 calc R U
C7 C 0.3060(3) 0.0346(2) -0.01176(19) 0.0357(8) Uani 1 1 d . .
C71 C 0.2228(3) 0.0822(3) -0.0787(2) 0.0450(9) Uani 1 1 d . .
H71A H 0.2316 0.0426 -0.1206 0.054 Uiso 1 1 calc R U
H71B H 0.2536 0.1520 -0.0838 0.054 Uiso 1 1 calc R U
C72 C 0.0775(4) 0.0860(3) -0.0771(2) 0.0600(12) Uani 1 1 d . .
H72A H 0.0513 0.0162 -0.0664 0.072 Uiso 1 1 calc R U
C73 C 0.0576(5) 0.1573(4) -0.0177(3) 0.0967(18) Uani 1 1 d . .
H73A H -0.0346 0.1640 -0.0207 0.116 Uiso 1 1 calc R U
H73B H 0.0938 0.2242 -0.0233 0.116 Uiso 1 1 calc R U
H73C H 0.1010 0.1290 0.0287 0.116 Uiso 1 1 calc R U
C74 C -0.0058(5) 0.1169(4) -0.1508(3) 0.107(2) Uani 1 1 d . .
H74A H -0.0969 0.1065 -0.1521 0.128 Uiso 1 1 calc R U
H74B H 0.0174 0.0752 -0.1875 0.128 Uiso 1 1 calc R U
H74C H 0.0090 0.1886 -0.1595 0.128 Uiso 1 1 calc R U
N8 N 0.3925(2) 0.09519(19) 0.03670(15) 0.0346(6) Uani 1 1 d . .
N11 N 0.4436(3) -0.0447(2) 0.33566(18) 0.0501(8) Uani 1 1 d . .
C12 C 0.5504(4) -0.0207(3) 0.3155(2) 0.0546(11) Uani 1 1 d . .
H12A H 0.6260 -0.0610 0.3285 0.066 Uiso 1 1 calc R U
N13 N 0.5446(2) 0.0655(2) 0.27509(15) 0.0360(6) Uani 1 1 d . .
C13A C 0.4215(3) 0.1000(2) 0.26792(18) 0.0325(7) Uani 1 1 d . .
N14 N 0.3633(3) 0.1829(2) 0.23223(17) 0.0429(7) Uani 1 1 d . .
C15 C 0.2395(3) 0.1977(3) 0.2348(2) 0.0473(10) Uani 1 1 d . .
C151 C 0.1711(3) 0.2904(3) 0.1954(3) 0.0832(17) Uani 1 1 d . .
H15A H 0.0828 0.2933 0.2009 0.100 Uiso 1 1 calc R U
H15B H 0.2173 0.3521 0.2152 0.100 Uiso 1 1 calc R U
H15C H 0.1695 0.2852 0.1448 0.100 Uiso 1 1 calc R U
C16 C 0.1727(3) 0.1308(2) 0.2720(2) 0.0446(9) Uani 1 1 d . .
H16A H 0.0857 0.1446 0.2716 0.054 Uiso 1 1 calc R U
C17 C 0.2328(3) 0.0463(2) 0.30848(18) 0.0339(7) Uani 1 1 d . .
C171 C 0.1713(3) -0.0301(2) 0.34869(19) 0.0392(8) Uani 1 1 d . .
H17A H 0.1964 -0.0990 0.3370 0.047 Uiso 1 1 calc R U
H17B H 0.0767 -0.0247 0.3310 0.047 Uiso 1 1 calc R U
C172 C 0.2050(6) -0.0194(4) 0.4295(3) 0.0892(17) Uani 1 1 d . .
H17C H 0.2877 -0.0581 0.4400 0.107 Uiso 1 1 calc R U
C173 C 0.1251(5) -0.0965(4) 0.4612(3) 0.0875(16) Uani 1 1 d . .
H17D H 0.1375 -0.1648 0.4441 0.105 Uiso 1 1 calc R U
H17E H 0.0338 -0.0785 0.4464 0.105 Uiso 1 1 calc R U
H17F H 0.1536 -0.0951 0.5132 0.105 Uiso 1 1 calc R U
C174 C 0.2478(11) 0.0619(7) 0.4642(4) 0.255(7) Uani 1 1 d . .
H17G H 0.2732 0.1107 0.4321 0.307 Uiso 1 1 calc R U
H17H H 0.3225 0.0452 0.5030 0.307 Uiso 1 1 calc R U
H17I H 0.1803 0.0916 0.4839 0.307 Uiso 1 1 calc R U
N18 N 0.3601(2) 0.03341(19) 0.30512(15) 0.0340(6) Uani 1 1 d . .

loop_
_atom_site_aniso_label
_atom_site_aniso_U_11
_atom_site_aniso_U_22
_atom_site_aniso_U_33
_atom_site_aniso_U_23
_atom_site_aniso_U_13
_atom_site_aniso_U_12
Pt1 0.02614(6) 0.03678(8) 0.03378(7) -0.00258(7) 0.00580(5) 0.00253(6)
Cl1 0.0347(4) 0.0547(5) 0.0509(6) 0.0002(4) 0.0114(4) -0.0103(4)
Cl2 0.0366(5) 0.0810(7) 0.0399(5) 0.0007(5) 0.0005(4) 0.0109(4)
N1 0.0412(16) 0.0321(15) 0.0440(19) 0.0035(13) 0.0023(14) 0.0006(12)
C2 0.0407(19) 0.0320(18) 0.045(2) 0.0014(16) 0.0064(17) -0.0038(15)
N3 0.0277(13) 0.0331(14) 0.0342(15) -0.0020(12) 0.0092(11) -0.0034(11)
C3A 0.0263(16) 0.0388(19) 0.0322(19) 0.0004(15) 0.0077(14) 0.0009(14)
N4 0.0376(15) 0.0334(15) 0.0406(18) 0.0042(13) 0.0054(13) -0.0038(12)
C5 0.0425(19) 0.037(2) 0.047(2) 0.0032(16) 0.0097(17) -0.0061(15)
C51 0.070(3) 0.046(2) 0.072(3) 0.012(2) 0.003(2) -0.020(2)
C6 0.0379(19) 0.041(2) 0.043(2) -0.0058(17) 0.0079(17) -0.0100(15)
C7 0.0305(17) 0.0431(19) 0.035(2) -0.0027(15) 0.0101(15) -0.0016(14)
C71 0.045(2) 0.050(2) 0.037(2) -0.0017(17) 0.0035(17) 0.0022(16)
C72 0.044(2) 0.060(2) 0.069(3) 0.008(2) 0.000(2) 0.0019(18)
C73 0.070(3) 0.117(4) 0.114(5) 0.012(4) 0.045(3) 0.023(3)
C74 0.069(3) 0.119(4) 0.107(5) 0.018(4) -0.029(3) 0.020(3)
N8 0.0310(14) 0.0363(16) 0.0352(16) 0.0004(12) 0.0056(12) 0.0003(11)
N11 0.0473(18) 0.0468(18) 0.061(2) 0.0246(16) 0.0229(16) 0.0214(14)
C12 0.045(2) 0.061(2) 0.063(3) 0.026(2) 0.023(2) 0.0281(18)
N13 0.0317(15) 0.0409(16) 0.0362(17) 0.0040(13) 0.0100(13) 0.0099(12)
C13A 0.0276(16) 0.0336(18) 0.0350(19) -0.0006(14) 0.0052(14) -0.0020(13)
N14 0.0287(14) 0.0393(16) 0.061(2) 0.0155(14) 0.0121(14) 0.0048(12)
C15 0.0276(17) 0.045(2) 0.068(3) 0.0148(19) 0.0087(17) 0.0008(15)
C151 0.040(2) 0.065(3) 0.146(5) 0.058(3) 0.026(3) 0.0136(19)
C16 0.0258(16) 0.043(2) 0.065(3) 0.0125(19) 0.0116(16) 0.0022(15)
C17 0.0287(16) 0.0364(18) 0.037(2) 0.0008(15) 0.0088(15) -0.0023(14)
C171 0.0396(19) 0.0376(18) 0.043(2) 0.0044(16) 0.0153(16) -0.0008(15)
C172 0.124(4) 0.105(4) 0.042(3) -0.005(3) 0.025(3) -0.057(3)
C173 0.118(4) 0.103(4) 0.048(3) 0.010(3) 0.033(3) -0.029(3)
C174 0.479(17) 0.235(9) 0.082(5) -0.089(6) 0.125(8) -0.262(11)
N18 0.0326(14) 0.0352(15) 0.0350(16) 0.0069(12) 0.0099(13) 0.0083(12)

loop_
_atom_type_symbol
_atom_type_description
_atom_type_scat_dispersion_real
_atom_type_scat_dispersion_imag
_atom_type_scat_source
C C 0.0033 0.0016 'International Tables Vol C Tables 4.2.6.8 and 6.1.1.4'
H H 0.0000 0.0000 'International Tables Vol C Tables 4.2.6.8 and 6.1.1.4'
N N 0.0061 0.0033 'International Tables Vol C Tables 4.2.6.8 and 6.1.1.4'
Cl Cl 0.1484 0.1585 'International Tables Vol C Tables 4.2.6.8 and 6.1.1.4'
Pt Pt -1.7033 8.3905 'International Tables Vol C Tables 4.2.6.8 and 6.1.1.4'

loop_
_geom_angle_atom_site_label_1
_geom_angle_atom_site_label_2
_geom_angle_atom_site_label_3
_geom_angle
N3 Pt1 N13 89.47(10)
N3 Pt1 Cl2 177.54(7)
N13 Pt1 Cl2 89.70(8)
N3 Pt1 Cl1 88.98(7)
N13 Pt1 Cl1 178.45(8)
Cl2 Pt1 Cl1 91.86(3)
C2 N1 N8 102.2(3)
N1 C2 N3 115.7(3)
N1 C2 H2A 122.2
N3 C2 H2A 122.2
C3A N3 C2 104.3(3)
C3A N3 Pt1 125.6(2)
C2 N3 Pt1 130.1(2)
N4 C3A N3 127.9(3)
N4 C3A N8 124.8(3)
N3 C3A N8 107.3(3)
C5 N4 C3A 115.0(3)
N4 C5 C6 122.4(3)
N4 C5 C51 116.5(3)
C6 C5 C51 121.1(3)
C5 C51 H51A 109.5
C5 C51 H51B 109.5
H51A C51 H51B 109.5
C5 C51 H51C 109.5
H51A C51 H51C 109.5
H51B C51 H51C 109.5
C7 C6 C5 121.9(3)
C7 C6 H6A 119.1
C5 C6 H6A 119.1
C6 C7 N8 114.4(3)
C6 C7 C71 126.1(3)
N8 C7 C71 119.5(3)
C7 C71 C72 111.9(3)
C7 C71 H71A 109.2
C72 C71 H71A 109.2
C7 C71 H71B 109.2
C72 C71 H71B 109.2
H71A C71 H71B 107.9
C73 C72 C74 112.2(4)
C73 C72 C71 110.9(3)
C74 C72 C71 110.0(4)
C73 C72 H72A 107.9
C74 C72 H72A 107.9
C71 C72 H72A 107.9
C72 C73 H73A 109.5
C72 C73 H73B 109.5
H73A C73 H73B 109.5
C72 C73 H73C 109.5
H73A C73 H73C 109.5
H73B C73 H73C 109.5
C72 C74 H74A 109.5
C72 C74 H74B 109.5
H74A C74 H74B 109.5
C72 C74 H74C 109.5
H74A C74 H74C 109.5
H74B C74 H74C 109.5
C3A N8 C7 121.6(3)
C3A N8 N1 110.5(2)
C7 N8 N1 127.9(3)
C12 N11 N18 102.0(3)
N11 C12 N13 116.2(3)
N11 C12 H12A 121.9
N13 C12 H12A 121.9
C13A N13 C12 103.8(3)
C13A N13 Pt1 128.7(2)
C12 N13 Pt1 127.2(2)
N14 C13A N13 128.9(3)
N14 C13A N18 123.4(3)
N13 C13A N18 107.7(3)
C15 N14 C13A 115.3(3)
N14 C15 C16 123.0(3)
N14 C15 C151 116.7(3)
C16 C15 C151 120.3(3)
C15 C151 H15A 109.5
C15 C151 H15B 109.5
H15A C151 H15B 109.5
C15 C151 H15C 109.5
H15A C151 H15C 109.5
H15B C151 H15C 109.5
C17 C16 C15 121.4(3)
C17 C16 H16A 119.3
C15 C16 H16A 119.3
C16 C17 N18 114.2(3)
C16 C17 C171 125.9(3)
N18 C17 C171 119.9(3)
C17 C171 C172 116.4(3)
C17 C171 H17A 108.2
C172 C171 H17A 108.2
C17 C171 H17B 108.2
C172 C171 H17B 108.2
H17A C171 H17B 107.4
C174 C172 C171 125.2(5)
C174 C172 C173 119.9(5)
C171 C172 C173 109.5(4)
C174 C172 H17C 97.7
C171 C172 H17C 97.7
C173 C172 H17C 97.7
C172 C173 H17D 109.5
C172 C173 H17E 109.5
H17D C173 H17E 109.5
C172 C173 H17F 109.5
H17D C173 H17F 109.5
H17E C173 H17F 109.5
C172 C174 H17G 109.5
C172 C174 H17H 109.5
H17G C174 H17H 109.5
C172 C174 H17I 109.5
H17G C174 H17I 109.5
H17H C174 H17I 109.5
C17 N18 N11 127.1(3)
C17 N18 C13A 122.6(3)
N11 N18 C13A 110.3(3)

loop_
_geom_bond_atom_site_label_1
_geom_bond_atom_site_label_2
_geom_bond_distance
Pt1 N3 2.013(2)
Pt1 N13 2.019(3)
Pt1 Cl2 2.2849(9)
Pt1 Cl1 2.2900(9)
N1 C2 1.303(4)
N1 N8 1.377(3)
C2 N3 1.351(4)
C2 H2A 0.9300
N3 C3A 1.345(4)
C3A N4 1.336(4)
C3A N8 1.365(4)
N4 C5 1.323(4)
C5 C6 1.417(5)
C5 C51 1.500(4)
C51 H51A 0.9600
C51 H51B 0.9600
C51 H51C 0.9600
C6 C7 1.359(4)
C6 H6A 0.9300
C7 N8 1.369(4)
C7 C71 1.488(4)
C71 C72 1.536(5)
C71 H71A 0.9700
C71 H71B 0.9700
C72 C73 1.511(6)
C72 C74 1.512(6)
C72 H72A 0.9800
C73 H73A 0.9600
C73 H73B 0.9600
C73 H73C 0.9600
C74 H74A 0.9600
C74 H74B 0.9600
C74 H74C 0.9600
N11 C12 1.309(4)
N11 N18 1.369(3)
C12 N13 1.346(4)
C12 H12A 0.9300
N13 C13A 1.343(4)
C13A N14 1.332(4)
C13A N18 1.372(4)
N14 C15 1.328(4)
C15 C16 1.409(5)
C15 C151 1.498(5)
C151 H15A 0.9600
C151 H15B 0.9600
C151 H15C 0.9600
C16 C17 1.362(4)
C16 H16A 0.9300
C17 N18 1.364(4)
C17 C171 1.490(4)
C171 C172 1.497(5)
C171 H17A 0.9700
C171 H17B 0.9700
C172 C174 1.262(7)
C172 C173 1.520(6)
C172 H17C 0.9800
C173 H17D 0.9600
C173 H17E 0.9600
C173 H17F 0.9600
C174 H17G 0.9600
C174 H17H 0.9600
C174 H17I 0.9600

loop_
_geom_hbond_atom_site_label_D
_geom_hbond_atom_site_label_H
_geom_hbond_atom_site_label_A
_geom_hbond_distance_DH
_geom_hbond_distance_HA
_geom_hbond_distance_DA
_geom_hbond_angle_DHA
_geom_hbond_site_symmetry_A
C2 H2A N11 0.93 2.55 3.389(4) 150.2 2_655
C6 H6A Cl1 0.93 2.89 3.681(4) 144.2 3_655
C151 H15A Cl1 0.96 2.89 3.704(4) 143.2 1_455
C16 H16A Cl1 0.93 2.87 3.632(3) 140.4 1_455
C171 H17A Cl1 0.97 2.86 3.744(3) 152.5 2_645
C171 H17B Cl2 0.97 2.98 3.817(3) 145.6 1_455

loop_
_geom_torsion_atom_site_label_1
_geom_torsion_atom_site_label_2
_geom_torsion_atom_site_label_3
_geom_torsion_atom_site_label_4
_geom_torsion
N8 N1 C2 N3 -0.5(4)
N1 C2 N3 C3A 0.3(4)
N1 C2 N3 Pt1 179.9(2)
C2 N3 C3A N4 179.8(3)
Pt1 N3 C3A N4 0.2(5)
C2 N3 C3A N8 0.1(3)
Pt1 N3 C3A N8 -179.48(19)
N3 C3A N4 C5 -178.6(3)
N8 C3A N4 C5 1.1(5)
C3A N4 C5 C6 0.7(5)
C3A N4 C5 C51 179.9(3)
N4 C5 C6 C7 -1.9(6)
C51 C5 C6 C7 179.0(4)
C5 C6 C7 N8 1.2(5)
C5 C6 C7 C71 -178.2(3)
C6 C7 C71 C72 68.9(5)
N8 C7 C71 C72 -110.5(4)
C7 C71 C72 C73 65.4(4)
C7 C71 C72 C74 -170.0(3)
N4 C3A N8 C7 -1.8(5)
N3 C3A N8 C7 177.9(3)
N4 C3A N8 N1 179.8(3)
N3 C3A N8 N1 -0.5(4)
C6 C7 N8 C3A 0.5(5)
C71 C7 N8 C3A 180.0(3)
C6 C7 N8 N1 178.6(3)
C71 C7 N8 N1 -1.9(5)
C2 N1 N8 C3A 0.6(3)
C2 N1 N8 C7 -177.7(3)
N18 N11 C12 N13 0.2(5)
N11 C12 N13 C13A -0.6(5)
N11 C12 N13 Pt1 -174.6(3)
C12 N13 C13A N14 -179.4(4)
Pt1 N13 C13A N14 -5.4(5)
C12 N13 C13A N18 0.7(4)
Pt1 N13 C13A N18 174.6(2)
N13 C13A N14 C15 -179.9(3)
N18 C13A N14 C15 0.0(5)
C13A N14 C15 C16 -0.4(5)
C13A N14 C15 C151 179.8(4)
N14 C15 C16 C17 0.6(6)
C151 C15 C16 C17 -179.7(4)
C15 C16 C17 N18 -0.3(5)
C15 C16 C17 C171 -179.2(3)
C16 C17 C171 C172 -102.1(5)
N18 C17 C171 C172 79.1(5)
C17 C171 C172 C174 21.2(10)
C17 C171 C172 C173 175.0(4)
C16 C17 N18 N11 -179.1(3)
C171 C17 N18 N11 -0.1(5)
C16 C17 N18 C13A -0.1(5)
C171 C17 N18 C13A 178.9(3)
C12 N11 N18 C17 179.4(3)
C12 N11 N18 C13A 0.3(4)
N14 C13A N18 C17 0.3(5)
N13 C13A N18 C17 -179.8(3)
N14 C13A N18 N11 179.4(3)
N13 C13A N18 N11 -0.6(4)
